data_7707458
loop_
_publ_author_name
'Holzner, Richard'
'Porzelt, Amelie'
'Karaca, Uhut S.'
'Kiefer, Fiona'
'Frisch, Philipp'
'Wendel, Daniel'
'Holthausen, Max C.'
'Inoue, Shigeyoshi'

_publ_section_title
;
 Imino(silyl)disilenes: application in versatile bond activation,
 reversible oxidation and thermal isomerization.
;
_journal_issue 25
_journal_name_full 'Dalton transactions (Cambridge, England : 2003)'
_journal_page_first 8785
_journal_page_last 8793
_journal_paper_doi 10.1039/d1dt01629f
_journal_volume 50
_journal_year 2021
_chemical_compound_source 'see text'
_chemical_formula_moiety 'C46 H94 N6 Si4'
_chemical_formula_sum 'C46 H94 N6 Si4'
_chemical_formula_weight 843.63
_chemical_properties_physical Air-sensitive,Moisture-sensitive
_space_group_IT_number 15
_space_group_name_Hall '-C 2yc'
_space_group_name_H-M_alt 'C 1 2/c 1'
_symmetry_cell_setting monoclinic
_symmetry_Int_Tables_number 15
_symmetry_space_group_name_Hall '-C 2yc'
_symmetry_space_group_name_H-M 'C 1 2/c 1'
_atom_sites_solution_hydrogens geom
_audit_update_record
;
2021-01-27 deposited with the CCDC.	2021-05-20 downloaded from the CCDC.
;
_cell_angle_alpha 90
_cell_angle_beta 91.393(3)
_cell_angle_gamma 90
_cell_formula_units_Z 4
_cell_length_a 21.5194(19)
_cell_length_b 10.3978(9)
_cell_length_c 23.024(2)
_cell_measurement_reflns_used 9806
_cell_measurement_temperature 100
_cell_measurement_theta_max 26.4126
_cell_measurement_theta_min 2.3572
_cell_volume 5150.2(8)
_computing_cell_refinement 'SAINT (Bruker, 2014)'
_computing_data_collection 'APEX III Control Software (Bruker, 2015)'
_computing_data_reduction 'SAINT (Bruker, 2014)'
_computing_molecular_graphics 'PLATON (Spek, 2011)'
_computing_publication_material 'PLATON (Spek, 2011), enCIFer (Allen, 2014)'
_computing_structure_refinement 'SHELXL2014 (Sheldrick, 2014), SHELXLE (Huebschle, 2011)'
_computing_structure_solution 'SHELXT (Sheldrick, 2015)'
_diffrn_ambient_temperature 100
_diffrn_detector ' CMOS plate '
_diffrn_detector_area_resol_mean 16
_diffrn_measured_fraction_theta_full 1.000
_diffrn_measured_fraction_theta_max 1.000
_diffrn_measurement_device ' \k-geometry diffractometer '
_diffrn_measurement_device_type ' Bruker Photon CMOS '
_diffrn_measurement_method ' phi- and omega-rotation '
_diffrn_radiation_monochromator 'Helios optic'
_diffrn_radiation_probe x-ray
_diffrn_radiation_source 'IMS microsource'
_diffrn_radiation_type MoK\a
_diffrn_radiation_wavelength 0.71073
_diffrn_reflns_av_R_equivalents 0.0311
_diffrn_reflns_av_unetI/netI 0.0130
_diffrn_reflns_limit_h_max 26
_diffrn_reflns_limit_h_min -26
_diffrn_reflns_limit_k_max 12
_diffrn_reflns_limit_k_min -12
_diffrn_reflns_limit_l_max 28
_diffrn_reflns_limit_l_min -28
_diffrn_reflns_number 79283
_diffrn_reflns_reduction_process
;
;
_diffrn_reflns_theta_full 25.24
_diffrn_reflns_theta_max 26.02
_diffrn_reflns_theta_min 2.17
_exptl_absorpt_coefficient_mu 0.151
_exptl_absorpt_correction_T_max 0.7454
_exptl_absorpt_correction_T_min 0.7229
_exptl_absorpt_correction_type multi-scan
_exptl_absorpt_process_details 'SADABS 2014/5, Bruker, 2014'
_exptl_crystal_colour 'dark green'
_exptl_crystal_density_diffrn 1.088
_exptl_crystal_density_method 'Not Measured'
_exptl_crystal_description fragment
_exptl_crystal_F_000 1872
_exptl_crystal_recrystallization_method 'Re-crystallisation from solvent'
_exptl_crystal_size_max 0.186
_exptl_crystal_size_mid 0.182
_exptl_crystal_size_min 0.155
_refine_diff_density_max 0.456
_refine_diff_density_min -0.374
_refine_diff_density_rms 0.044
_refine_ls_extinction_method none
_refine_ls_goodness_of_fit_ref 1.061
_refine_ls_hydrogen_treatment constr
_refine_ls_matrix_type full
_refine_ls_number_parameters 268
_refine_ls_number_reflns 5073
_refine_ls_number_restraints 0
_refine_ls_restrained_S_all 1.061
_refine_ls_R_factor_all 0.0388
_refine_ls_R_factor_gt 0.0342
_refine_ls_shift/su_max 0.001
_refine_ls_shift/su_mean 0.000
_refine_ls_structure_factor_coef Fsqd
_refine_ls_weighting_details 'W=1/[\S^2^(FO^2^)+(0.0348P)^2^+7.2742P] WHERE P=(FO^2^+2FC^2^)/3'
_refine_ls_weighting_scheme calc
_refine_ls_wR_factor_gt 0.0834
_refine_ls_wR_factor_ref 0.0860
_reflns_number_gt 4598
_reflns_number_total 5073
_reflns_threshold_expression I>2\s(I)
_cod_data_source_file d1dt01629f2.cif
_cod_data_source_block compound_1
_cod_depositor_comments 'Adding full bibliography for 7707458--7707464.cif.'
_cod_original_sg_symbol_H-M 'C 2/c'
_cod_database_code 7707458

loop_
_space_group_symop_id
_space_group_symop_operation_xyz
1 x,y,z
2 -x,y,1/2-z
3 -x,-y,-z
4 x,-y,1/2+z
5 1/2+x,1/2+y,z
6 1/2-x,1/2+y,1/2-z
7 1/2-x,1/2-y,-z
8 1/2+x,1/2-y,1/2+z

loop_
_atom_site_aniso_label
_atom_site_aniso_U_11
_atom_site_aniso_U_22
_atom_site_aniso_U_33
_atom_site_aniso_U_23
_atom_site_aniso_U_13
_atom_site_aniso_U_12
Si1 0.0133(2) 0.0456(3) 0.0092(2) 0.0058(2) 0.0022(1) 0.0141(2)
Si2 0.0089(2) 0.0124(2) 0.0111(2) 0.0023(1) -0.0008(1) 0.0004(1)
N1 0.0125(5) 0.0125(5) 0.0112(5) 0.0007(4) 0.0012(4) 0.0007(4)
N2 0.0141(5) 0.0099(5) 0.0126(5) 0.0003(4) 0.0016(4) 0.0010(4)
N3 0.0132(5) 0.0121(5) 0.0142(5) 0.0015(4) 0.0043(4) 0.0010(4)
C1 0.0116(6) 0.0120(6) 0.0087(6) 0.0007(5) -0.0011(5) -0.0004(5)
C2 0.0153(7) 0.0169(7) 0.0169(7) -0.0013(5) 0.0027(5) 0.0056(5)
C3 0.0137(6) 0.0187(7) 0.0171(7) 0.0002(5) 0.0048(5) 0.0039(5)
C4 0.0168(7) 0.0085(6) 0.0147(6) 0.0009(5) 0.0003(5) -0.0005(5)
C5 0.0178(7) 0.0135(7) 0.0327(8) 0.0052(6) -0.0047(6) -0.0030(5)
C6 0.0246(7) 0.0130(6) 0.0148(7) 0.0015(5) 0.0025(5) 0.0016(6)
C7 0.0285(8) 0.0117(7) 0.0187(7) -0.0025(5) 0.0018(6) 0.0003(6)
C8 0.0176(7) 0.0124(6) 0.0141(6) 0.0035(5) 0.0052(5) 0.0002(5)
C9 0.0246(7) 0.0218(7) 0.0170(7) 0.0034(6) 0.0007(6) 0.0012(6)
C10 0.0278(8) 0.0125(7) 0.0182(7) 0.0010(5) 0.0076(6) -0.0006(6)
C11 0.0212(7) 0.0204(7) 0.0260(8) 0.0060(6) 0.0099(6) -0.0010(6)
C12 0.0184(7) 0.0194(7) 0.0144(6) 0.0024(5) -0.0036(5) 0.0009(6)
C13 0.0274(8) 0.0193(7) 0.0135(6) -0.0011(6) -0.0056(6) 0.0012(6)
C14 0.0253(7) 0.0220(7) 0.0143(7) 0.0031(6) 0.0011(5) 0.0019(6)
C15 0.0217(8) 0.0321(8) 0.0192(7) 0.0033(6) -0.0081(6) 0.0020(6)
C16 0.0122(6) 0.0245(8) 0.0227(7) 0.0094(6) -0.0012(5) -0.0025(6)
C17 0.0251(8) 0.0262(8) 0.0290(8) 0.0087(7) -0.0061(6) -0.0112(6)
C18 0.0104(7) 0.0401(10) 0.0328(9) 0.0164(7) 0.0004(6) -0.0009(6)
C19 0.0155(7) 0.0307(8) 0.0208(7) 0.0113(6) 0.0017(6) -0.0012(6)
C20 0.0182(7) 0.0144(7) 0.0190(7) 0.0023(5) 0.0012(5) 0.0038(5)
C21 0.0249(8) 0.0140(7) 0.0233(7) -0.0012(6) 0.0007(6) -0.0015(6)
C22 0.0246(8) 0.0200(7) 0.0280(8) 0.0046(6) 0.0000(6) 0.0091(6)
C23 0.0225(7) 0.0230(8) 0.0214(7) -0.0020(6) 0.0033(6) 0.0053(6)

loop_
_atom_site_label
_atom_site_type_symbol
_atom_site_thermal_displace_type
_atom_site_fract_x
_atom_site_fract_y
_atom_site_fract_z
_atom_site_occupancy
_atom_site_U_iso_or_equiv
_atom_site_calc_flag
_atom_site_refinement_flags
_atom_site_disorder_assembly
_atom_site_disorder_group
Si1 Si Uani 0.48517(2) 0.69254(5) 0.20273(2) 1.000 0.0227(1) d . . .
Si2 Si Uani 0.38654(2) 0.77221(3) 0.16575(2) 1.000 0.0108(1) d . . .
N1 N Uani 0.53553(5) 0.67552(10) 0.14853(5) 1.000 0.0121(3) d . . .
N2 N Uani 0.59709(5) 0.48505(10) 0.12549(5) 1.000 0.0122(3) d . . .
N3 N Uani 0.62743(5) 0.67493(11) 0.09214(5) 1.000 0.0131(3) d . . .
C1 C Uani 0.58091(6) 0.61598(12) 0.12514(5) 1.000 0.0108(3) d . . .
C2 C Uani 0.65254(6) 0.46898(13) 0.09630(6) 1.000 0.0163(4) d . . .
C3 C Uani 0.67013(6) 0.58219(13) 0.07558(6) 1.000 0.0164(4) d . . .
C4 C Uani 0.56217(6) 0.37348(12) 0.14981(6) 1.000 0.0133(4) d . . .
C5 C Uani 0.49306(6) 0.38563(14) 0.13416(7) 1.000 0.0214(4) d . . .
C6 C Uani 0.57387(7) 0.36484(13) 0.21523(6) 1.000 0.0174(4) d . . .
C7 C Uani 0.58530(7) 0.24896(13) 0.12226(6) 1.000 0.0196(4) d . . .
C8 C Uani 0.61953(6) 0.79723(13) 0.05856(6) 1.000 0.0146(4) d . . .
C9 C Uani 0.57294(7) 0.76977(15) 0.00881(6) 1.000 0.0211(4) d . . .
C10 C Uani 0.59908(7) 0.90755(13) 0.09701(6) 1.000 0.0194(4) d . . .
C11 C Uani 0.68190(7) 0.83539(15) 0.03300(7) 1.000 0.0224(4) d . . .
C12 C Uani 0.38166(7) 0.75809(14) 0.08121(6) 1.000 0.0175(4) d . . .
C13 C Uani 0.40765(7) 0.62889(14) 0.06023(6) 1.000 0.0202(4) d . . .
C14 C Uani 0.42125(7) 0.86391(14) 0.05360(6) 1.000 0.0205(4) d . . .
C15 C Uani 0.31491(7) 0.77279(16) 0.05590(6) 1.000 0.0245(4) d . . .
C16 C Uani 0.31950(6) 0.67575(14) 0.20006(6) 1.000 0.0198(4) d . . .
C17 C Uani 0.31454(7) 0.54100(15) 0.17213(7) 1.000 0.0269(5) d . . .
C18 C Uani 0.25543(7) 0.74157(17) 0.19479(7) 1.000 0.0278(5) d . . .
C19 C Uani 0.33332(7) 0.65267(16) 0.26470(6) 1.000 0.0223(4) d . . .
C20 C Uani 0.38397(6) 0.95409(13) 0.18794(6) 1.000 0.0172(4) d . . .
C21 C Uani 0.44602(7) 1.02160(14) 0.17727(6) 1.000 0.0207(4) d . . .
C22 C Uani 0.33182(7) 1.03220(15) 0.15716(7) 1.000 0.0242(4) d . . .
C23 C Uani 0.37452(7) 0.96344(15) 0.25378(6) 1.000 0.0223(4) d . . .
H2 H Uiso 0.67420 0.39010 0.09190 1.000 0.0200 c RU . .
H3 H Uiso 0.70590 0.59730 0.05320 1.000 0.0200 c RU . .
H5A H Uiso 0.48770 0.39560 0.09200 1.000 0.0320 c RU . .
H5B H Uiso 0.47590 0.46090 0.15370 1.000 0.0320 c RU . .
H5C H Uiso 0.47120 0.30810 0.14670 1.000 0.0320 c RU . .
H6A H Uiso 0.55320 0.28830 0.23030 1.000 0.0260 c RU . .
H6B H Uiso 0.55730 0.44180 0.23390 1.000 0.0260 c RU . .
H6C H Uiso 0.61870 0.35890 0.22350 1.000 0.0260 c RU . .
H7A H Uiso 0.58210 0.25610 0.07980 1.000 0.0290 c RU . .
H7B H Uiso 0.55980 0.17670 0.13510 1.000 0.0290 c RU . .
H7C H Uiso 0.62870 0.23430 0.13420 1.000 0.0290 c RU . .
H9A H Uiso 0.56530 0.84880 -0.01340 1.000 0.0320 c RU . .
H9B H Uiso 0.53380 0.73920 0.02480 1.000 0.0320 c RU . .
H9C H Uiso 0.58990 0.70380 -0.01670 1.000 0.0320 c RU . .
H10A H Uiso 0.59120 0.98400 0.07310 1.000 0.0290 c RU . .
H10B H Uiso 0.63190 0.92630 0.12600 1.000 0.0290 c RU . .
H10C H Uiso 0.56090 0.88340 0.11670 1.000 0.0290 c RU . .
H11A H Uiso 0.69320 0.77320 0.00310 1.000 0.0340 c RU . .
H11B H Uiso 0.71400 0.83620 0.06390 1.000 0.0340 c RU . .
H11C H Uiso 0.67840 0.92130 0.01570 1.000 0.0340 c RU . .
H13A H Uiso 0.40450 0.62500 0.01770 1.000 0.0300 c RU . .
H13B H Uiso 0.38370 0.55830 0.07680 1.000 0.0300 c RU . .
H13C H Uiso 0.45130 0.62110 0.07280 1.000 0.0300 c RU . .
H14A H Uiso 0.42330 0.84910 0.01170 1.000 0.0310 c RU . .
H14B H Uiso 0.46330 0.86200 0.07090 1.000 0.0310 c RU . .
H14C H Uiso 0.40230 0.94800 0.06070 1.000 0.0310 c RU . .
H15A H Uiso 0.31600 0.77400 0.01340 1.000 0.0370 c RU . .
H15B H Uiso 0.29690 0.85340 0.06970 1.000 0.0370 c RU . .
H15C H Uiso 0.28950 0.70030 0.06850 1.000 0.0370 c RU . .
H17A H Uiso 0.30120 0.54950 0.13130 1.000 0.0400 c RU . .
H17B H Uiso 0.28410 0.48950 0.19290 1.000 0.0400 c RU . .
H17C H Uiso 0.35520 0.49850 0.17450 1.000 0.0400 c RU . .
H18A H Uiso 0.24510 0.75770 0.15370 1.000 0.0420 c RU . .
H18B H Uiso 0.25660 0.82340 0.21590 1.000 0.0420 c RU . .
H18C H Uiso 0.22380 0.68550 0.21130 1.000 0.0420 c RU . .
H19A H Uiso 0.37440 0.61310 0.26970 1.000 0.0340 c RU . .
H19B H Uiso 0.30170 0.59530 0.28040 1.000 0.0340 c RU . .
H19C H Uiso 0.33270 0.73490 0.28550 1.000 0.0340 c RU . .
H21A H Uiso 0.45290 1.02630 0.13540 1.000 0.0310 c RU . .
H21B H Uiso 0.47990 0.97290 0.19610 1.000 0.0310 c RU . .
H21C H Uiso 0.44490 1.10870 0.19340 1.000 0.0310 c RU . .
H22A H Uiso 0.33920 1.03510 0.11540 1.000 0.0360 c RU . .
H22B H Uiso 0.33150 1.11990 0.17270 1.000 0.0360 c RU . .
H22C H Uiso 0.29160 0.99120 0.16390 1.000 0.0360 c RU . .
H23A H Uiso 0.37920 1.05310 0.26620 1.000 0.0330 c RU . .
H23B H Uiso 0.40560 0.91010 0.27420 1.000 0.0330 c RU . .
H23C H Uiso 0.33280 0.93300 0.26280 1.000 0.0330 c RU . .

loop_
_atom_type_symbol
_atom_type_description
_atom_type_scat_dispersion_real
_atom_type_scat_dispersion_imag
_atom_type_scat_source
C C 0.0033 0.0016 ' International Tables Vol C Tables 4.2.6.8 and 6.1.1.4'
H H 0.0000 0.0000 ' International Tables Vol C Tables 4.2.6.8 and 6.1.1.4'
N N 0.0061 0.0033 ' International Tables Vol C Tables 4.2.6.8 and 6.1.1.4'
Si Si 0.0817 0.0704 ' International Tables Vol C Tables 4.2.6.8 and 6.1.1.4'

loop_
_geom_angle_atom_site_label_1
_geom_angle_atom_site_label_2
_geom_angle_atom_site_label_3
_geom_angle
_geom_angle_site_symmetry_1
_geom_angle_site_symmetry_2
_geom_angle_site_symmetry_3
_geom_angle_publ_flag
Si2 Si1 N1 110.56(5) . . . yes
Si1 Si1 Si2 124.52(3) 2_655 . . yes
Si1 Si1 N1 122.97(5) 2_655 . . yes
Si1 Si2 C12 110.57(5) . . . yes
Si1 Si2 C16 109.57(5) . . . yes
Si1 Si2 C20 105.62(4) . . . yes
C12 Si2 C16 110.15(6) . . . yes
C12 Si2 C20 109.35(6) . . . yes
C16 Si2 C20 111.50(6) . . . yes
Si1 N1 C1 150.61(10) . . . yes
C1 N2 C2 109.17(10) . . . yes
C1 N2 C4 128.75(11) . . . yes
C2 N2 C4 122.04(10) . . . yes
C1 N3 C3 109.16(11) . . . yes
C1 N3 C8 125.05(10) . . . yes
C3 N3 C8 121.00(11) . . . yes
N1 C1 N2 130.91(12) . . . yes
N1 C1 N3 124.91(11) . . . yes
N2 C1 N3 104.18(10) . . . yes
N2 C2 C3 108.76(12) . . . yes
N3 C3 C2 108.65(12) . . . yes
N2 C4 C5 110.01(11) . . . yes
N2 C4 C6 110.05(11) . . . yes
N2 C4 C7 109.21(11) . . . yes
C5 C4 C6 112.01(12) . . . no
C5 C4 C7 107.27(11) . . . no
C6 C4 C7 108.20(11) . . . no
N3 C8 C9 107.00(11) . . . yes
N3 C8 C10 111.80(11) . . . yes
N3 C8 C11 109.23(11) . . . yes
C9 C8 C10 112.51(11) . . . no
C9 C8 C11 108.97(12) . . . no
C10 C8 C11 107.29(11) . . . no
Si2 C12 C13 111.58(10) . . . yes
Si2 C12 C14 109.96(10) . . . yes
Si2 C12 C15 113.31(10) . . . yes
C13 C12 C14 106.60(12) . . . no
C13 C12 C15 108.06(12) . . . no
C14 C12 C15 107.01(12) . . . no
Si2 C16 C17 110.12(9) . . . yes
Si2 C16 C18 114.26(10) . . . yes
Si2 C16 C19 110.38(9) . . . yes
C17 C16 C18 108.51(12) . . . no
C17 C16 C19 105.82(12) . . . no
C18 C16 C19 107.38(12) . . . no
Si2 C20 C21 111.70(9) . . . yes
Si2 C20 C22 114.38(10) . . . yes
Si2 C20 C23 108.86(9) . . . yes
C21 C20 C22 108.17(11) . . . no
C21 C20 C23 105.40(11) . . . no
C22 C20 C23 107.90(11) . . . no
N2 C2 H2 126.00 . . . no
C3 C2 H2 126.00 . . . no
N3 C3 H3 126.00 . . . no
C2 C3 H3 126.00 . . . no
C4 C5 H5A 109.00 . . . no
C4 C5 H5B 109.00 . . . no
C4 C5 H5C 110.00 . . . no
H5A C5 H5B 109.00 . . . no
H5A C5 H5C 109.00 . . . no
H5B C5 H5C 109.00 . . . no
C4 C6 H6A 109.00 . . . no
C4 C6 H6B 109.00 . . . no
C4 C6 H6C 109.00 . . . no
H6A C6 H6B 110.00 . . . no
H6A C6 H6C 109.00 . . . no
H6B C6 H6C 109.00 . . . no
C4 C7 H7A 109.00 . . . no
C4 C7 H7B 109.00 . . . no
C4 C7 H7C 109.00 . . . no
H7A C7 H7B 109.00 . . . no
H7A C7 H7C 110.00 . . . no
H7B C7 H7C 109.00 . . . no
C8 C9 H9A 109.00 . . . no
C8 C9 H9B 109.00 . . . no
C8 C9 H9C 109.00 . . . no
H9A C9 H9B 109.00 . . . no
H9A C9 H9C 110.00 . . . no
H9B C9 H9C 110.00 . . . no
C8 C10 H10A 109.00 . . . no
C8 C10 H10B 109.00 . . . no
C8 C10 H10C 109.00 . . . no
H10A C10 H10B 109.00 . . . no
H10A C10 H10C 109.00 . . . no
H10B C10 H10C 110.00 . . . no
C8 C11 H11A 110.00 . . . no
C8 C11 H11B 109.00 . . . no
C8 C11 H11C 109.00 . . . no
H11A C11 H11B 109.00 . . . no
H11A C11 H11C 110.00 . . . no
H11B C11 H11C 109.00 . . . no
C12 C13 H13A 109.00 . . . no
C12 C13 H13B 109.00 . . . no
C12 C13 H13C 109.00 . . . no
H13A C13 H13B 109.00 . . . no
H13A C13 H13C 110.00 . . . no
H13B C13 H13C 109.00 . . . no
C12 C14 H14A 109.00 . . . no
C12 C14 H14B 109.00 . . . no
C12 C14 H14C 109.00 . . . no
H14A C14 H14B 110.00 . . . no
H14A C14 H14C 109.00 . . . no
H14B C14 H14C 110.00 . . . no
C12 C15 H15A 109.00 . . . no
C12 C15 H15B 110.00 . . . no
C12 C15 H15C 109.00 . . . no
H15A C15 H15B 109.00 . . . no
H15A C15 H15C 109.00 . . . no
H15B C15 H15C 110.00 . . . no
C16 C17 H17A 109.00 . . . no
C16 C17 H17B 109.00 . . . no
C16 C17 H17C 109.00 . . . no
H17A C17 H17B 109.00 . . . no
H17A C17 H17C 110.00 . . . no
H17B C17 H17C 109.00 . . . no
C16 C18 H18A 109.00 . . . no
C16 C18 H18B 110.00 . . . no
C16 C18 H18C 109.00 . . . no
H18A C18 H18B 109.00 . . . no
H18A C18 H18C 109.00 . . . no
H18B C18 H18C 110.00 . . . no
C16 C19 H19A 110.00 . . . no
C16 C19 H19B 110.00 . . . no
C16 C19 H19C 110.00 . . . no
H19A C19 H19B 109.00 . . . no
H19A C19 H19C 109.00 . . . no
H19B C19 H19C 109.00 . . . no
C20 C21 H21A 109.00 . . . no
C20 C21 H21B 110.00 . . . no
C20 C21 H21C 109.00 . . . no
H21A C21 H21B 109.00 . . . no
H21A C21 H21C 109.00 . . . no
H21B C21 H21C 110.00 . . . no
C20 C22 H22A 109.00 . . . no
C20 C22 H22B 109.00 . . . no
C20 C22 H22C 109.00 . . . no
H22A C22 H22B 109.00 . . . no
H22A C22 H22C 109.00 . . . no
H22B C22 H22C 109.00 . . . no
C20 C23 H23A 109.00 . . . no
C20 C23 H23B 109.00 . . . no
C20 C23 H23C 109.00 . . . no
H23A C23 H23B 110.00 . . . no
H23A C23 H23C 110.00 . . . no
H23B C23 H23C 110.00 . . . no

loop_
_geom_bond_atom_site_label_1
_geom_bond_atom_site_label_2
_geom_bond_distance
_geom_bond_site_symmetry_1
_geom_bond_site_symmetry_2
_geom_bond_publ_flag
Si1 Si2 2.4142(6) . . yes
Si1 N1 1.6819(12) . . yes
Si1 Si1 2.2534(7) . 2_655 yes
Si2 C12 1.9523(15) . . yes
Si2 C16 1.9408(14) . . yes
Si2 C20 1.9601(14) . . yes
N1 C1 1.2855(17) . . yes
N2 C1 1.4052(16) . . yes
N2 C2 1.3937(17) . . yes
N2 C4 1.4982(17) . . yes
N3 C1 1.4114(17) . . yes
N3 C3 1.3916(17) . . yes
N3 C8 1.4958(18) . . yes
C2 C3 1.3286(19) . . no
C4 C5 1.5269(19) . . no
C4 C6 1.524(2) . . no
C4 C7 1.5303(19) . . no
C8 C9 1.531(2) . . no
C8 C10 1.5206(19) . . no
C8 C11 1.531(2) . . no
C12 C13 1.538(2) . . no
C12 C14 1.539(2) . . no
C12 C15 1.545(2) . . no
C16 C17 1.544(2) . . no
C16 C18 1.541(2) . . no
C16 C19 1.530(2) . . no
C20 C21 1.534(2) . . no
C20 C22 1.544(2) . . no
C20 C23 1.537(2) . . no
C2 H2 0.9500 . . no
C3 H3 0.9500 . . no
C5 H5A 0.9800 . . no
C5 H5B 0.9800 . . no
C5 H5C 0.9800 . . no
C6 H6A 0.9800 . . no
C6 H6B 0.9800 . . no
C6 H6C 0.9800 . . no
C7 H7A 0.9800 . . no
C7 H7B 0.9800 . . no
C7 H7C 0.9800 . . no
C9 H9A 0.9800 . . no
C9 H9B 0.9800 . . no
C9 H9C 0.9800 . . no
C10 H10A 0.9800 . . no
C10 H10B 0.9800 . . no
C10 H10C 0.9800 . . no
C11 H11A 0.9800 . . no
C11 H11B 0.9800 . . no
C11 H11C 0.9800 . . no
C13 H13A 0.9800 . . no
C13 H13B 0.9800 . . no
C13 H13C 0.9800 . . no
C14 H14A 0.9800 . . no
C14 H14B 0.9800 . . no
C14 H14C 0.9800 . . no
C15 H15A 0.9800 . . no
C15 H15B 0.9800 . . no
C15 H15C 0.9800 . . no
C17 H17A 0.9800 . . no
C17 H17B 0.9800 . . no
C17 H17C 0.9800 . . no
C18 H18A 0.9800 . . no
C18 H18B 0.9800 . . no
C18 H18C 0.9800 . . no
C19 H19A 0.9800 . . no
C19 H19B 0.9800 . . no
C19 H19C 0.9800 . . no
C21 H21A 0.9800 . . no
C21 H21B 0.9800 . . no
C21 H21C 0.9800 . . no
C22 H22A 0.9800 . . no
C22 H22B 0.9800 . . no
C22 H22C 0.9800 . . no
C23 H23A 0.9800 . . no
C23 H23B 0.9800 . . no
C23 H23C 0.9800 . . no

loop_
_geom_torsion_atom_site_label_1
_geom_torsion_atom_site_label_2
_geom_torsion_atom_site_label_3
_geom_torsion_atom_site_label_4
_geom_torsion
_geom_torsion_site_symmetry_1
_geom_torsion_site_symmetry_2
_geom_torsion_site_symmetry_3
_geom_torsion_site_symmetry_4
_geom_torsion_publ_flag
N1 Si1 Si2 C12 13.86(7) . . . . no
N1 Si1 Si2 C16 135.45(6) . . . . no
N1 Si1 Si2 C20 -104.33(6) . . . . no
Si1 Si1 Si2 C12 178.31(5) 2_655 . . . no
Si1 Si1 Si2 C16 -60.10(6) 2_655 . . . no
Si1 Si1 Si2 C20 60.13(5) 2_655 . . . no
Si2 Si1 N1 C1 -146.18(19) . . . . no
Si1 Si1 N1 C1 49.1(2) 2_655 . . . no
Si2 Si1 Si1 Si2 -130.78(3) . . 2_655 2_655 no
Si2 Si1 Si1 N1 31.82(7) . . 2_655 2_655 no
N1 Si1 Si1 Si2 31.82(7) . . 2_655 2_655 no
N1 Si1 Si1 N1 -165.59(7) . . 2_655 2_655 no
Si1 Si2 C12 C13 42.53(11) . . . . no
Si1 Si2 C12 C14 -75.54(10) . . . . no
Si1 Si2 C12 C15 164.76(9) . . . . no
C16 Si2 C12 C13 -78.73(11) . . . . no
C16 Si2 C12 C14 163.21(10) . . . . no
C16 Si2 C12 C15 43.51(12) . . . . no
C20 Si2 C12 C13 158.41(10) . . . . no
C20 Si2 C12 C14 40.34(11) . . . . no
C20 Si2 C12 C15 -79.35(11) . . . . no
Si1 Si2 C16 C17 -75.04(10) . . . . no
Si1 Si2 C16 C18 162.56(9) . . . . no
Si1 Si2 C16 C19 41.44(11) . . . . no
C12 Si2 C16 C17 46.81(11) . . . . no
C12 Si2 C16 C18 -75.60(12) . . . . no
C12 Si2 C16 C19 163.28(10) . . . . no
C20 Si2 C16 C17 168.39(9) . . . . no
C20 Si2 C16 C18 45.99(12) . . . . no
C20 Si2 C16 C19 -75.13(11) . . . . no
Si1 Si2 C20 C21 43.66(10) . . . . no
Si1 Si2 C20 C22 166.93(9) . . . . no
Si1 Si2 C20 C23 -72.32(9) . . . . no
C12 Si2 C20 C21 -75.35(11) . . . . no
C12 Si2 C20 C22 47.93(12) . . . . no
C12 Si2 C20 C23 168.69(9) . . . . no
C16 Si2 C20 C21 162.60(9) . . . . no
C16 Si2 C20 C22 -74.12(11) . . . . no
C16 Si2 C20 C23 46.63(11) . . . . no
Si1 N1 C1 N2 33.7(3) . . . . no
Si1 N1 C1 N3 -145.90(16) . . . . no
C2 N2 C1 N1 -176.83(13) . . . . no
C2 N2 C1 N3 2.79(13) . . . . no
C4 N2 C1 N1 5.7(2) . . . . no
C4 N2 C1 N3 -174.71(12) . . . . no
C1 N2 C2 C3 -2.80(15) . . . . no
C4 N2 C2 C3 174.91(12) . . . . no
C1 N2 C4 C5 43.05(18) . . . . no
C1 N2 C4 C6 -80.83(15) . . . . no
C1 N2 C4 C7 160.54(12) . . . . no
C2 N2 C4 C5 -134.17(13) . . . . no
C2 N2 C4 C6 101.95(14) . . . . no
C2 N2 C4 C7 -16.68(17) . . . . no
C3 N3 C1 N1 177.79(12) . . . . no
C3 N3 C1 N2 -1.86(13) . . . . no
C8 N3 C1 N1 -26.7(2) . . . . no
C8 N3 C1 N2 153.61(12) . . . . no
C1 N3 C3 C2 0.22(15) . . . . no
C8 N3 C3 C2 -156.41(12) . . . . no
C1 N3 C8 C9 -66.97(15) . . . . no
C1 N3 C8 C10 56.63(16) . . . . no
C1 N3 C8 C11 175.21(12) . . . . no
C3 N3 C8 C9 85.80(14) . . . . no
C3 N3 C8 C10 -150.60(12) . . . . no
C3 N3 C8 C11 -32.02(16) . . . . no
N2 C2 C3 N3 1.56(16) . . . . no
